data_7002273
loop_
_publ_author_name
'Hitchcock, Peter B.'
'Lappert, Michael F.'
'Li, Gang'
'Coles, Martyn P.'

_publ_section_title
;
 Synthesis and structures of \b-dialdiminatoantimony(III) halides and
 \b-dialdiminium hexahalogenoantimoniates
;
_journal_coden_ASTM DTARAF
_journal_issue 37
_journal_name_full 'Dalton Transactions'
_journal_page_first 7820
_journal_page_last 7826
_journal_paper_doi 10.1039/b905929f
_journal_year 2009
_chemical_compound_source 'synthesis as described'
_chemical_formula_moiety 'C33 H43 N2, 2(C4 H10 O), Br6 Sb'
_chemical_formula_sum 'C41 H63 Br6 N2 O2 Sb'
_chemical_formula_weight 1217.14
_space_group_IT_number 15
_symmetry_cell_setting monoclinic
_symmetry_Int_Tables_number 15
_symmetry_space_group_name_Hall '-C 2yc'
_symmetry_space_group_name_H-M 'C 1 2/c 1'
_atom_sites_solution_hydrogens geom
_atom_sites_solution_primary direct
_atom_sites_solution_secondary difmap
_audit_conform_dict_location ftp://ftp.iucr.org/pub/cif_core.dic
_audit_conform_dict_name cif_core.dic
_audit_conform_dict_version 2.3
_audit_creation_date 2005-07-25T14:55:10-00:00
_audit_creation_method 'WinGX routine CIF_UPDATE'
_cell_angle_alpha 90
_cell_angle_beta 94.818(1)
_cell_angle_gamma 90
_cell_formula_units_Z 4
_cell_length_a 11.5696(3)
_cell_length_b 17.2589(4)
_cell_length_c 25.3451(6)
_cell_measurement_reflns_used 23268
_cell_measurement_temperature 173(2)
_cell_measurement_theta_max 22.986
_cell_measurement_theta_min 3.395
_cell_measurement_wavelength 0.71073
_cell_volume 5043.0(2)
_computing_cell_refinement 'HKL Scalepack (Otwinowski & Minor 1997)'
_computing_data_collection 'Collect (Nonius BV, 1997-2000)'
_computing_data_reduction 'HKL Denzo and Scalepack (Otwinowski & Minor 1997)'
_computing_molecular_graphics 'Ortep-3 for Windows (Farrugia, 1997)'
_computing_publication_material 'WinGX publication routines (Farrugia, 1999)'
_computing_structure_refinement 'SHELXL-97 (Sheldrick, 1997)'
_computing_structure_solution 'SHELXS-86 (Sheldrick, 1986)'
_diffrn_ambient_temperature 173(2)
_diffrn_detector 'CCD plate'
_diffrn_detector_area_resol_mean 9
_diffrn_measured_fraction_theta_full 0.988
_diffrn_measured_fraction_theta_max 0.988
_diffrn_measurement_device '95mm CCD camera on \k-goniostat'
_diffrn_measurement_device_type KappaCCD
_diffrn_measurement_method 'CCD rotation images, thick slices'
_diffrn_orient_matrix_type 'by Nonius Collect from scalepack cell'
_diffrn_orient_matrix_UB_11 -0.145387E-1
_diffrn_orient_matrix_UB_12 -0.517439E-1
_diffrn_orient_matrix_UB_13 -0.170335E-1
_diffrn_orient_matrix_UB_21 0.363304E-1
_diffrn_orient_matrix_UB_22 0.01848
_diffrn_orient_matrix_UB_23 -0.321521E-1
_diffrn_orient_matrix_UB_31 0.774115E-1
_diffrn_orient_matrix_UB_32 -0.18391E-1
_diffrn_orient_matrix_UB_33 0.156168E-1
_diffrn_radiation_monochromator graphite
_diffrn_radiation_probe x-ray
_diffrn_radiation_type MoK\a
_diffrn_radiation_wavelength 0.71073
_diffrn_reflns_av_R_equivalents 0.0625
_diffrn_reflns_av_unetI/netI 0.0296
_diffrn_reflns_limit_h_max 12
_diffrn_reflns_limit_h_min -12
_diffrn_reflns_limit_k_max 18
_diffrn_reflns_limit_k_min -18
_diffrn_reflns_limit_l_max 27
_diffrn_reflns_limit_l_min -27
_diffrn_reflns_number 27659
_diffrn_reflns_theta_full 23.07
_diffrn_reflns_theta_max 23.07
_diffrn_reflns_theta_min 3.53
_diffrn_source 'Enraf Nonius FR590'
_exptl_absorpt_coefficient_mu 5.333
_exptl_absorpt_correction_T_max 0.5788
_exptl_absorpt_correction_T_min 0.4238
_exptl_absorpt_correction_type multi-scan
_exptl_absorpt_process_details
;
[c.f. r.h. blessing, acta cryst. (1995), a51, 33-38]
;
_exptl_crystal_colour red
_exptl_crystal_density_diffrn 1.603
_exptl_crystal_density_method 'not measured'
_exptl_crystal_description prism
_exptl_crystal_F_000 2400
_exptl_crystal_size_max 0.15
_exptl_crystal_size_mid 0.15
_exptl_crystal_size_min 0.1
_refine_diff_density_max 0.421
_refine_diff_density_min -0.415
_refine_diff_density_rms 0.067
_refine_ls_extinction_method none
_refine_ls_goodness_of_fit_ref 1.055
_refine_ls_hydrogen_treatment constr
_refine_ls_matrix_type full
_refine_ls_number_parameters 237
_refine_ls_number_reflns 3512
_refine_ls_number_restraints 0
_refine_ls_restrained_S_all 1.055
_refine_ls_R_factor_all 0.048
_refine_ls_R_factor_gt 0.0317
_refine_ls_shift/su_max 0.001
_refine_ls_shift/su_mean 0
_refine_ls_structure_factor_coef Fsqd
_refine_ls_weighting_details 'calc w=1/[\s^2^(Fo^2^)+(0.0222P)^2^+18.0316P] where P=(Fo^2^+2Fc^2^)/3'
_refine_ls_weighting_scheme calc
_refine_ls_wR_factor_gt 0.0648
_refine_ls_wR_factor_ref 0.0707
_reflns_number_gt 2763
_reflns_number_total 3512
_reflns_threshold_expression >2sigma(I)
_cod_data_source_file B905929f.txt
_cod_data_source_block (6)-jul2005_revised
_cod_original_sg_symbol_H-M C2/c
_cod_database_code 7002273

loop_
_symmetry_equiv_pos_as_xyz
'x, y, z'
'x, -y, z+1/2'
'x+1/2, y+1/2, z'
'x+1/2, -y+1/2, z+1/2'
'-x, -y, -z'
'-x, y, -z-1/2'
'-x+1/2, -y+1/2, -z'
'-x+1/2, y+1/2, -z-1/2'

loop_
_atom_site_label
_atom_site_type_symbol
_atom_site_fract_x
_atom_site_fract_y
_atom_site_fract_z
_atom_site_U_iso_or_equiv
_atom_site_adp_type
_atom_site_occupancy
_atom_site_symmetry_multiplicity
_atom_site_calc_flag
_atom_site_refinement_flags
_atom_site_disorder_assembly
_atom_site_disorder_group
Sb Sb 0 0.43321(2) 0.25 0.03759(14) Uani 1 2 d S . .
Br1 Br -0.12645(4) 0.43248(3) 0.16273(2) 0.05360(16) Uani 1 1 d . . .
Br2 Br 0.12724(5) 0.53783(3) 0.21381(2) 0.05637(17) Uani 1 1 d . . .
Br3 Br 0.12381(4) 0.32771(3) 0.21270(2) 0.04768(16) Uani 1 1 d . . .
O O 0.4407(3) 0.44950(18) 0.10437(13) 0.0542(9) Uani 1 1 d . . .
N N 0.5102(3) 0.58937(18) 0.15564(12) 0.0310(8) Uani 1 1 d . . .
H0 H 0.5111 0.5395 0.1486 0.037 Uiso 1 1 calc R . .
C1 C 0.5 0.5687(3) 0.25 0.0288(13) Uani 1 2 d S . .
C2 C 0.5066(4) 0.6127(2) 0.20453(15) 0.0314(10) Uani 1 1 d . . .
H2 H 0.5089 0.6672 0.2096 0.038 Uiso 1 1 calc R . .
C3 C 0.5 0.4827(3) 0.25 0.0260(13) Uani 1 2 d S . .
C4 C 0.5860(4) 0.4420(3) 0.22693(17) 0.0371(11) Uani 1 1 d . . .
H4 H 0.6459 0.4691 0.2113 0.044 Uiso 1 1 calc R . .
C5 C 0.5847(4) 0.3613(3) 0.22664(19) 0.0504(13) Uani 1 1 d . . .
H5 H 0.6429 0.3337 0.2102 0.061 Uiso 1 1 calc R . .
C6 C 0.5 0.3216(4) 0.25 0.055(2) Uani 1 2 d S . .
H6 H 0.5 0.2665 0.25 0.066 Uiso 1 2 calc SR . .
C7 C 0.5127(4) 0.6451(2) 0.11285(15) 0.0346(11) Uani 1 1 d . . .
C8 C 0.6185(4) 0.6635(2) 0.09400(16) 0.0377(11) Uani 1 1 d . . .
C9 C 0.6184(5) 0.7219(3) 0.05568(18) 0.0488(13) Uani 1 1 d . . .
H9 H 0.6891 0.7363 0.0419 0.059 Uiso 1 1 calc R . .
C10 C 0.5168(5) 0.7586(3) 0.03779(18) 0.0499(13) Uani 1 1 d . . .
H10 H 0.5187 0.7987 0.0122 0.06 Uiso 1 1 calc R . .
C11 C 0.4134(5) 0.7381(3) 0.05627(18) 0.0459(12) Uani 1 1 d . . .
H11 H 0.3446 0.7642 0.0432 0.055 Uiso 1 1 calc R . .
C12 C 0.4071(4) 0.6795(2) 0.09421(16) 0.0371(11) Uani 1 1 d . . .
C13 C 0.7315(4) 0.6250(3) 0.11531(17) 0.0420(12) Uani 1 1 d . . .
H13 H 0.7107 0.5735 0.1299 0.05 Uiso 1 1 calc R . .
C14 C 0.8137(5) 0.6097(4) 0.0723(2) 0.0721(17) Uani 1 1 d . . .
H14A H 0.8843 0.5845 0.088 0.108 Uiso 1 1 calc R . .
H14B H 0.8341 0.6589 0.0562 0.108 Uiso 1 1 calc R . .
H14C H 0.7755 0.5758 0.0451 0.108 Uiso 1 1 calc R . .
C15 C 0.7928(5) 0.6710(3) 0.1609(2) 0.0658(16) Uani 1 1 d . . .
H15A H 0.8645 0.6443 0.1737 0.099 Uiso 1 1 calc R . .
H15B H 0.7418 0.6753 0.1897 0.099 Uiso 1 1 calc R . .
H15C H 0.8114 0.7229 0.1485 0.099 Uiso 1 1 calc R . .
C16 C 0.2910(4) 0.6569(3) 0.11391(17) 0.0404(11) Uani 1 1 d . . .
H16 H 0.3022 0.6067 0.1333 0.048 Uiso 1 1 calc R . .
C17 C 0.2520(5) 0.7164(3) 0.1527(2) 0.0682(16) Uani 1 1 d . . .
H17A H 0.1776 0.7003 0.1651 0.102 Uiso 1 1 calc R . .
H17B H 0.243 0.7668 0.1351 0.102 Uiso 1 1 calc R . .
H17C H 0.3102 0.7204 0.183 0.102 Uiso 1 1 calc R . .
C18 C 0.1979(5) 0.6446(4) 0.0694(2) 0.0723(17) Uani 1 1 d . . .
H18A H 0.1254 0.6299 0.0841 0.108 Uiso 1 1 calc R . .
H18B H 0.2218 0.6033 0.0462 0.108 Uiso 1 1 calc R . .
H18C H 0.1861 0.6927 0.0491 0.108 Uiso 1 1 calc R . .
C19 C 0.3363(5) 0.4200(3) 0.1251(2) 0.0603(15) Uani 1 1 d . . .
H19A H 0.3177 0.4526 0.1554 0.072 Uiso 1 1 calc R . .
H19B H 0.3512 0.3668 0.1386 0.072 Uiso 1 1 calc R . .
C20 C 0.2346(6) 0.4186(4) 0.0855(2) 0.084(2) Uani 1 1 d . . .
H20A H 0.1671 0.3985 0.102 0.126 Uiso 1 1 calc R . .
H20B H 0.2514 0.3852 0.0558 0.126 Uiso 1 1 calc R . .
H20C H 0.2182 0.4713 0.0725 0.126 Uiso 1 1 calc R . .
C21 C 0.4940(6) 0.3954(4) 0.0733(3) 0.095(2) Uani 1 1 d . . .
H21A H 0.4408 0.3817 0.0421 0.113 Uiso 1 1 calc R . .
H21B H 0.5114 0.3476 0.0941 0.113 Uiso 1 1 calc R . .
C22 C 0.6026(6) 0.4277(5) 0.0557(3) 0.104(3) Uani 1 1 d . . .
H22A H 0.6397 0.3891 0.0343 0.156 Uiso 1 1 calc R . .
H22B H 0.6552 0.4412 0.0866 0.156 Uiso 1 1 calc R . .
H22C H 0.585 0.4742 0.0344 0.156 Uiso 1 1 calc R . .

loop_
_atom_site_aniso_label
_atom_site_aniso_U_11
_atom_site_aniso_U_22
_atom_site_aniso_U_33
_atom_site_aniso_U_23
_atom_site_aniso_U_13
_atom_site_aniso_U_12
Sb 0.0409(3) 0.0264(2) 0.0475(3) 0 0.0155(2) 0
Br1 0.0555(3) 0.0515(3) 0.0542(3) 0.0060(3) 0.0073(2) 0.0072(3)
Br2 0.0627(4) 0.0361(3) 0.0746(4) 0.0043(3) 0.0310(3) -0.0087(2)
Br3 0.0478(3) 0.0354(3) 0.0622(3) -0.0050(2) 0.0185(2) 0.0050(2)
O 0.071(2) 0.046(2) 0.045(2) -0.0134(17) 0.0059(18) -0.0049(18)
N 0.049(2) 0.0193(19) 0.026(2) 0.0023(15) 0.0080(17) -0.0002(16)
C1 0.033(3) 0.030(3) 0.024(3) 0 0.002(3) 0
C2 0.046(3) 0.023(2) 0.026(2) -0.001(2) 0.004(2) -0.001(2)
C3 0.030(3) 0.029(3) 0.019(3) 0 0.000(3) 0
C4 0.034(3) 0.038(3) 0.040(3) -0.004(2) 0.006(2) -0.002(2)
C5 0.057(3) 0.040(3) 0.053(3) -0.012(3) 0.001(3) 0.018(3)
C6 0.079(6) 0.025(4) 0.057(5) 0 -0.010(4) 0
C7 0.057(3) 0.028(3) 0.021(2) -0.0011(19) 0.007(2) -0.003(2)
C8 0.052(3) 0.032(3) 0.030(2) -0.002(2) 0.009(2) -0.002(2)
C9 0.061(3) 0.050(3) 0.037(3) 0.011(2) 0.014(3) -0.008(3)
C10 0.066(4) 0.047(3) 0.037(3) 0.018(2) 0.005(3) -0.007(3)
C11 0.058(3) 0.045(3) 0.035(3) 0.009(2) 0.000(2) 0.003(3)
C12 0.052(3) 0.033(3) 0.027(2) -0.001(2) 0.004(2) -0.002(2)
C13 0.049(3) 0.039(3) 0.040(3) 0.006(2) 0.016(2) 0.004(2)
C14 0.070(4) 0.084(4) 0.067(4) 0.017(3) 0.032(3) 0.016(3)
C15 0.067(4) 0.057(4) 0.070(4) -0.004(3) -0.015(3) 0.019(3)
C16 0.051(3) 0.037(3) 0.034(3) 0.008(2) 0.008(2) -0.002(2)
C17 0.081(4) 0.057(4) 0.072(4) -0.003(3) 0.034(3) -0.001(3)
C18 0.065(4) 0.099(5) 0.052(3) 0.010(3) -0.005(3) -0.016(3)
C19 0.076(4) 0.059(4) 0.046(3) -0.004(3) 0.007(3) -0.022(3)
C20 0.091(5) 0.094(5) 0.064(4) -0.002(4) -0.002(4) -0.036(4)
C21 0.108(6) 0.089(5) 0.090(5) -0.044(4) 0.032(4) -0.015(4)
C22 0.083(5) 0.137(7) 0.096(5) -0.049(5) 0.026(4) -0.014(5)

loop_
_atom_type_symbol
_atom_type_description
_atom_type_scat_dispersion_real
_atom_type_scat_dispersion_imag
_atom_type_scat_source
C C 0.0033 0.0016 'International Tables Vol C Tables 4.2.6.8 and 6.1.1.4'
H H 0 0 'International Tables Vol C Tables 4.2.6.8 and 6.1.1.4'
Br Br -0.2901 2.4595 'International Tables Vol C Tables 4.2.6.8 and 6.1.1.4'
N N 0.0061 0.0033 'International Tables Vol C Tables 4.2.6.8 and 6.1.1.4'
Sb Sb -0.5866 1.5461 'International Tables Vol C Tables 4.2.6.8 and 6.1.1.4'
O O 0.0106 0.006 'International Tables Vol C Tables 4.2.6.8 and 6.1.1.4'

loop_
_geom_angle_atom_site_label_1
_geom_angle_atom_site_label_2
_geom_angle_atom_site_label_3
_geom_angle
_geom_angle_site_symmetry_1
_geom_angle_site_symmetry_3
_geom_angle_publ_flag
Br3 Sb Br3 88.74(3) 6_556 . ?
Br3 Sb Br1 91.082(18) 6_556 . ?
Br3 Sb Br1 88.518(18) . . ?
Br3 Sb Br1 88.518(18) 6_556 6_556 ?
Br3 Sb Br1 91.082(18) . 6_556 ?
Br1 Sb Br1 179.44(3) . 6_556 ?
Br3 Sb Br2 178.90(2) 6_556 . ?
Br3 Sb Br2 90.749(16) . . ?
Br1 Sb Br2 89.882(19) . . ?
Br1 Sb Br2 90.515(19) 6_556 . ?
Br3 Sb Br2 90.749(16) 6_556 6_556 ?
Br3 Sb Br2 178.90(2) . 6_556 ?
Br1 Sb Br2 90.515(19) . 6_556 ?
Br1 Sb Br2 89.882(19) 6_556 6_556 ?
Br2 Sb Br2 89.78(3) . 6_556 ?
C21 O C19 113.0(4) . . ?
C2 N C7 120.6(3) . . ?
C2 N H0 119.7 . . ?
C7 N H0 119.7 . . ?
C2 C1 C2 113.7(5) . 6_656 ?
C2 C1 C3 123.2(3) . . ?
C2 C1 C3 123.2(3) 6_656 . ?
N C2 C1 128.9(4) . . ?
N C2 H2 115.6 . . ?
C1 C2 H2 115.6 . . ?
C4 C3 C4 119.1(5) . 6_656 ?
C4 C3 C1 120.5(3) . . ?
C4 C3 C1 120.5(3) 6_656 . ?
C3 C4 C5 120.1(4) . . ?
C3 C4 H4 119.9 . . ?
C5 C4 H4 119.9 . . ?
C6 C5 C4 120.4(5) . . ?
C6 C5 H5 119.8 . . ?
C4 C5 H5 119.8 . . ?
C5 C6 C5 120.0(6) . 6_656 ?
C5 C6 H6 120 . . ?
C5 C6 H6 120 6_656 . ?
C8 C7 C12 123.7(4) . . ?
C8 C7 N 118.8(4) . . ?
C12 C7 N 117.4(4) . . ?
C7 C8 C9 117.1(4) . . ?
C7 C8 C13 122.2(4) . . ?
C9 C8 C13 120.7(4) . . ?
C10 C9 C8 120.6(5) . . ?
C10 C9 H9 119.7 . . ?
C8 C9 H9 119.7 . . ?
C11 C10 C9 121.0(4) . . ?
C11 C10 H10 119.5 . . ?
C9 C10 H10 119.5 . . ?
C10 C11 C12 121.3(5) . . ?
C10 C11 H11 119.4 . . ?
C12 C11 H11 119.4 . . ?
C11 C12 C7 116.2(4) . . ?
C11 C12 C16 120.5(4) . . ?
C7 C12 C16 123.3(4) . . ?
C8 C13 C15 111.8(4) . . ?
C8 C13 C14 112.9(4) . . ?
C15 C13 C14 110.6(4) . . ?
C8 C13 H13 107.1 . . ?
C15 C13 H13 107.1 . . ?
C14 C13 H13 107.1 . . ?
C13 C14 H14A 109.5 . . ?
C13 C14 H14B 109.5 . . ?
H14A C14 H14B 109.5 . . ?
C13 C14 H14C 109.5 . . ?
H14A C14 H14C 109.5 . . ?
H14B C14 H14C 109.5 . . ?
C13 C15 H15A 109.5 . . ?
C13 C15 H15B 109.5 . . ?
H15A C15 H15B 109.5 . . ?
C13 C15 H15C 109.5 . . ?
H15A C15 H15C 109.5 . . ?
H15B C15 H15C 109.5 . . ?
C18 C16 C17 110.4(5) . . ?
C18 C16 C12 112.6(4) . . ?
C17 C16 C12 111.0(4) . . ?
C18 C16 H16 107.5 . . ?
C17 C16 H16 107.5 . . ?
C12 C16 H16 107.5 . . ?
C16 C17 H17A 109.5 . . ?
C16 C17 H17B 109.5 . . ?
H17A C17 H17B 109.5 . . ?
C16 C17 H17C 109.5 . . ?
H17A C17 H17C 109.5 . . ?
H17B C17 H17C 109.5 . . ?
C16 C18 H18A 109.5 . . ?
C16 C18 H18B 109.5 . . ?
H18A C18 H18B 109.5 . . ?
C16 C18 H18C 109.5 . . ?
H18A C18 H18C 109.5 . . ?
H18B C18 H18C 109.5 . . ?
O C19 C20 113.4(4) . . ?
O C19 H19A 108.9 . . ?
C20 C19 H19A 108.9 . . ?
O C19 H19B 108.9 . . ?
C20 C19 H19B 108.9 . . ?
H19A C19 H19B 107.7 . . ?
C19 C20 H20A 109.5 . . ?
C19 C20 H20B 109.5 . . ?
H20A C20 H20B 109.5 . . ?
C19 C20 H20C 109.5 . . ?
H20A C20 H20C 109.5 . . ?
H20B C20 H20C 109.5 . . ?
O C21 C22 110.2(5) . . ?
O C21 H21A 109.6 . . ?
C22 C21 H21A 109.6 . . ?
O C21 H21B 109.6 . . ?
C22 C21 H21B 109.6 . . ?
H21A C21 H21B 108.1 . . ?
C21 C22 H22A 109.5 . . ?
C21 C22 H22B 109.5 . . ?
H22A C22 H22B 109.5 . . ?
C21 C22 H22C 109.5 . . ?
H22A C22 H22C 109.5 . . ?
H22B C22 H22C 109.5 . . ?

loop_
_geom_bond_atom_site_label_1
_geom_bond_atom_site_label_2
_geom_bond_distance
_geom_bond_site_symmetry_2
_geom_bond_publ_flag
Sb Br3 2.5472(5) 6_556 ?
Sb Br3 2.5472(5) . ?
Sb Br1 2.5473(5) . ?
Sb Br1 2.5473(5) 6_556 ?
Sb Br2 2.5488(6) . ?
Sb Br2 2.5488(6) 6_556 ?
O C21 1.397(7) . ?
O C19 1.450(6) . ?
N C2 1.307(5) . ?
N C7 1.452(5) . ?
N H0 0.88 . ?
C1 C2 1.387(5) . ?
C1 C2 1.387(5) 6_656 ?
C1 C3 1.483(8) . ?
C2 H2 0.95 . ?
C3 C4 1.387(5) . ?
C3 C4 1.387(5) 6_656 ?
C4 C5 1.392(6) . ?
C4 H4 0.95 . ?
C5 C6 1.371(6) . ?
C5 H5 0.95 . ?
C6 C5 1.371(6) 6_656 ?
C6 H6 0.95 . ?
C7 C8 1.387(6) . ?
C7 C12 1.404(6) . ?
C8 C9 1.399(6) . ?
C8 C13 1.525(6) . ?
C9 C10 1.378(7) . ?
C9 H9 0.95 . ?
C10 C11 1.367(7) . ?
C10 H10 0.95 . ?
C11 C12 1.402(6) . ?
C11 H11 0.95 . ?
C12 C16 1.522(6) . ?
C13 C15 1.527(7) . ?
C13 C14 1.529(6) . ?
C13 H13 1 . ?
C14 H14A 0.98 . ?
C14 H14B 0.98 . ?
C14 H14C 0.98 . ?
C15 H15A 0.98 . ?
C15 H15B 0.98 . ?
C15 H15C 0.98 . ?
C16 C18 1.507(7) . ?
C16 C17 1.515(7) . ?
C16 H16 1 . ?
C17 H17A 0.98 . ?
C17 H17B 0.98 . ?
C17 H17C 0.98 . ?
C18 H18A 0.98 . ?
C18 H18B 0.98 . ?
C18 H18C 0.98 . ?
C19 C20 1.481(8) . ?
C19 H19A 0.99 . ?
C19 H19B 0.99 . ?
C20 H20A 0.98 . ?
C20 H20B 0.98 . ?
C20 H20C 0.98 . ?
C21 C22 1.478(9) . ?
C21 H21A 0.99 . ?
C21 H21B 0.99 . ?
C22 H22A 0.98 . ?
C22 H22B 0.98 . ?
C22 H22C 0.98 . ?
